data_7105560
loop_
_publ_author_name
'Zhang, Daopeng'
'Zhang, Li-Fang'
'Chen, Yuting'
'Wang, Hailong'
'Ni, Zhong-Hai'
'Wernsdorfer, Wolfgang'
'Jiang, Jianzhuang'

_publ_section_title
;
 Heterobimetallic porphyrin-based single-chain magnet constructed from
 manganese(iii)-porphyrin and trans-dicyanobis(acetylacetonato)
 ruthenate(iii) containing co-crystallized bulk anions and cations
;
_journal_issue 20
_journal_name_full 'Chemical Communications'
_journal_page_first 3550
_journal_paper_doi 10.1039/b926710g
_journal_volume 46
_journal_year 2010
_chemical_formula_sum 'C37 H38 N2 O5 P Ru'
_chemical_formula_weight 722.73
_chemical_name_systematic
;
?
;
_space_group_IT_number 2
_symmetry_cell_setting triclinic
_symmetry_space_group_name_Hall '-P 1'
_symmetry_space_group_name_H-M 'P -1'
_atom_sites_solution_hydrogens geom
_atom_sites_solution_primary direct
_atom_sites_solution_secondary difmap
_audit_creation_method SHELXL-97
_cell_angle_alpha 92.186(3)
_cell_angle_beta 112.599(3)
_cell_angle_gamma 111.187(3)
_cell_formula_units_Z 2
_cell_length_a 11.969(2)
_cell_length_b 12.312(2)
_cell_length_c 14.000(2)
_cell_measurement_reflns_used 2073
_cell_measurement_temperature 293(2)
_cell_measurement_theta_max 22.231
_cell_measurement_theta_min 2.108
_cell_volume 1738.0(5)
_computing_cell_refinement 'SAINT-Plus (Bruker, 2004)'
_computing_data_collection 'APEX2 (Bruker, 2004)'
_computing_data_reduction SAINT-Plus
_computing_molecular_graphics 'XP (Sheldrick, 1997)'
_computing_publication_material XP
_computing_structure_refinement 'SHELXL-97 (Sheldrick, 1997)'
_computing_structure_solution 'SHELXS-97 (Sheldrick, 1997)'
_diffrn_ambient_temperature 293(2)
_diffrn_measured_fraction_theta_full 0.978
_diffrn_measured_fraction_theta_max 0.978
_diffrn_measurement_device_type 'Bruker APEX II CCD area-detector'
_diffrn_measurement_method '\f and \w scans'
_diffrn_radiation_monochromator graphite
_diffrn_radiation_source 'fine-focus sealed tube'
_diffrn_radiation_type MoK\a
_diffrn_radiation_wavelength 0.71073
_diffrn_reflns_av_R_equivalents 0.0179
_diffrn_reflns_av_sigmaI/netI 0.0365
_diffrn_reflns_limit_h_max 11
_diffrn_reflns_limit_h_min -11
_diffrn_reflns_limit_k_max 12
_diffrn_reflns_limit_k_min -12
_diffrn_reflns_limit_l_max 13
_diffrn_reflns_limit_l_min -12
_diffrn_reflns_number 5671
_diffrn_reflns_theta_full 24.00
_diffrn_reflns_theta_max 24.00
_diffrn_reflns_theta_min 1.81
_exptl_absorpt_coefficient_mu 0.541
_exptl_absorpt_correction_T_max 0.9529
_exptl_absorpt_correction_T_min 0.9137
_exptl_absorpt_correction_type multi-scan
_exptl_absorpt_process_details sadabs
_exptl_crystal_colour purple
_exptl_crystal_density_diffrn 1.381
_exptl_crystal_density_method 'not measured'
_exptl_crystal_description needle
_exptl_crystal_F_000 746
_exptl_crystal_size_max 0.17
_exptl_crystal_size_mid 0.12
_exptl_crystal_size_min 0.09
_refine_diff_density_max 1.233
_refine_diff_density_min -1.081
_refine_diff_density_rms 0.095
_refine_ls_extinction_method none
_refine_ls_goodness_of_fit_ref 1.039
_refine_ls_hydrogen_treatment constr
_refine_ls_matrix_type full
_refine_ls_number_parameters 422
_refine_ls_number_reflns 5331
_refine_ls_number_restraints 0
_refine_ls_restrained_S_all 1.039
_refine_ls_R_factor_all 0.1029
_refine_ls_R_factor_gt 0.0799
_refine_ls_shift/su_max 0.001
_refine_ls_shift/su_mean 0.000
_refine_ls_structure_factor_coef Fsqd
_refine_ls_weighting_details 'calc w=1/[\s^2^(Fo^2^)+(0.1117P)^2^+9.8055P] where P=(Fo^2^+2Fc^2^)/3'
_refine_ls_weighting_scheme calc
_refine_ls_wR_factor_gt 0.2056
_refine_ls_wR_factor_ref 0.2280
_reflns_number_gt 3552
_reflns_number_total 5331
_reflns_threshold_expression >2sigma(I)
_cod_data_source_file b926710g.txt
_cod_data_source_block 1
_cod_original_sg_symbol_H-M P-1
_cod_database_code 7105560

loop_
_symmetry_equiv_pos_as_xyz
'x, y, z'
'-x, -y, -z'

loop_
_atom_site_label
_atom_site_type_symbol
_atom_site_fract_x
_atom_site_fract_y
_atom_site_fract_z
_atom_site_U_iso_or_equiv
_atom_site_adp_type
_atom_site_occupancy
_atom_site_symmetry_multiplicity
_atom_site_calc_flag
_atom_site_refinement_flags
_atom_site_disorder_assembly
_atom_site_disorder_group
Ru1 Ru 0.5000 0.0000 0.5000 0.0531(5) Uani 1 2 d S . .
Ru2 Ru 0.0000 0.5000 0.0000 0.0760(6) Uani 1 2 d S . .
P1 P 0.9956(6) 0.1746(6) 0.3382(5) 0.173(3) Uani 1 1 d . . .
O1 O 0.5361(7) 0.1697(6) 0.4885(6) 0.0639(19) Uani 1 1 d . . .
O2 O 0.5564(6) 0.0413(7) 0.6568(5) 0.0643(19) Uani 1 1 d . . .
O3 O 0.0401(9) 0.6701(7) -0.0092(6) 0.085(2) Uani 1 1 d . . .
O4 O 0.0570(9) 0.5371(7) 0.1562(6) 0.088(2) Uani 1 1 d . . .
O5 O 0.488(2) 0.5276(16) 0.9100(17) 0.302(12) Uani 1 1 d . . .
H5A H 0.4775 0.4484 0.9209 0.363 Uiso 1 1 d R . .
H5B H 0.5742 0.5827 0.9627 0.363 Uiso 1 1 d R . .
N1 N 0.7936(10) 0.0395(8) 0.5339(8) 0.074(3) Uani 1 1 d . . .
N2 N -0.2942(16) 0.4659(14) -0.0381(13) 0.137(5) Uani 1 1 d . . .
C1 C 0.6892(11) 0.0265(9) 0.5227(7) 0.056(3) Uani 1 1 d . . .
C2 C -0.1903(19) 0.4761(12) -0.0256(11) 0.096(4) Uani 1 1 d . . .
C3 C 0.5489(15) 0.3617(11) 0.5221(12) 0.115(5) Uani 1 1 d . . .
H3A H 0.5667 0.3651 0.4607 0.172 Uiso 1 1 calc R . .
H3B H 0.6175 0.4275 0.5781 0.172 Uiso 1 1 calc R . .
H3C H 0.4650 0.3658 0.5052 0.172 Uiso 1 1 calc R . .
C4 C 0.5449(10) 0.2455(11) 0.5573(11) 0.073(3) Uani 1 1 d . . .
C5 C 0.5534(12) 0.2319(11) 0.6566(11) 0.084(4) Uani 1 1 d . . .
H5 H 0.5528 0.2935 0.6966 0.101 Uiso 1 1 calc R . .
C6 C 0.5628(10) 0.1370(11) 0.7033(9) 0.070(3) Uani 1 1 d . . .
C7 C 0.5804(14) 0.1363(13) 0.8141(10) 0.107(5) Uani 1 1 d . . .
H7A H 0.6068 0.0736 0.8377 0.161 Uiso 1 1 calc R . .
H7B H 0.4983 0.1236 0.8178 0.161 Uiso 1 1 calc R . .
H7C H 0.6475 0.2114 0.8586 0.161 Uiso 1 1 calc R . .
C8 C 0.0728(15) 0.8680(10) 0.0334(11) 0.105(5) Uani 1 1 d . . .
H8A H 0.1159 0.8837 -0.0130 0.158 Uiso 1 1 calc R . .
H8B H 0.1221 0.9306 0.0954 0.158 Uiso 1 1 calc R . .
H8C H -0.0153 0.8642 -0.0023 0.158 Uiso 1 1 calc R . .
C9 C 0.0661(12) 0.7506(10) 0.0652(11) 0.076(3) Uani 1 1 d . . .
C10 C 0.0867(13) 0.7367(11) 0.1662(10) 0.088(4) Uani 1 1 d . . .
H10 H 0.1078 0.8040 0.2134 0.105 Uiso 1 1 calc R . .
C11 C 0.0800(11) 0.6352(11) 0.2067(9) 0.071(3) Uani 1 1 d . . .
C12 C 0.1034(13) 0.6383(11) 0.3206(9) 0.090(4) Uani 1 1 d . . .
H12A H 0.0258 0.6351 0.3280 0.134 Uiso 1 1 calc R . .
H12B H 0.1775 0.7107 0.3638 0.134 Uiso 1 1 calc R . .
H12C H 0.1217 0.5713 0.3425 0.134 Uiso 1 1 calc R . .
C13 C 1.1102(14) 0.2651(14) 0.4927(11) 0.098(4) Uani 1 1 d . . .
C14 C 1.0924(15) 0.3702(17) 0.5120(11) 0.107(5) Uani 1 1 d . . .
H14 H 1.0209 0.3813 0.4628 0.129 Uiso 1 1 calc R . .
C15 C 1.1732(19) 0.4501(16) 0.5961(17) 0.128(6) Uani 1 1 d . . .
H15 H 1.1615 0.5200 0.6041 0.153 Uiso 1 1 calc R . .
C16 C 1.273(2) 0.4372(18) 0.6723(16) 0.140(6) Uani 1 1 d . . .
H16 H 1.3295 0.4960 0.7333 0.168 Uiso 1 1 calc R . .
C17 C 1.2911(17) 0.3262(18) 0.6570(14) 0.138(6) Uani 1 1 d . . .
H17 H 1.3513 0.3067 0.7109 0.166 Uiso 1 1 calc R . .
C18 C 1.2134(16) 0.2531(13) 0.5578(12) 0.108(5) Uani 1 1 d . . .
H18 H 1.2362 0.1942 0.5377 0.130 Uiso 1 1 calc R . .
C19 C 0.8621(14) 0.2212(13) 0.2833(11) 0.099(5) Uani 1 1 d . . .
C20 C 0.7745(15) 0.1983(14) 0.3294(13) 0.117(6) Uani 1 1 d . . .
H20 H 0.7926 0.1686 0.3912 0.141 Uiso 1 1 calc R . .
C21 C 0.6627(13) 0.2183(12) 0.2864(12) 0.093(4) Uani 1 1 d . . .
H21 H 0.6050 0.2027 0.3185 0.112 Uiso 1 1 calc R . .
C22 C 0.6360(12) 0.2616(11) 0.1956(11) 0.085(4) Uani 1 1 d . . .
H22 H 0.5589 0.2745 0.1658 0.102 Uiso 1 1 calc R . .
C23 C 0.7196(12) 0.2865(12) 0.1475(10) 0.085(4) Uani 1 1 d . . .
H23 H 0.7022 0.3192 0.0875 0.102 Uiso 1 1 calc R . .
C24 C 0.8316(13) 0.2617(11) 0.1901(10) 0.084(4) Uani 1 1 d . . .
H24 H 0.8862 0.2727 0.1555 0.101 Uiso 1 1 calc R . .
C25 C 1.1109(12) 0.2158(11) 0.2820(9) 0.077(3) Uani 1 1 d . . .
C26 C 1.1518(13) 0.3241(11) 0.2578(9) 0.084(4) Uani 1 1 d . . .
H26 H 1.1107 0.3742 0.2620 0.100 Uiso 1 1 calc R . .
C27 C 1.2525(13) 0.3607(13) 0.2273(10) 0.091(4) Uani 1 1 d . . .
H27 H 1.2796 0.4352 0.2103 0.109 Uiso 1 1 calc R . .
C28 C 1.3129(13) 0.2884(16) 0.2220(10) 0.095(4) Uani 1 1 d . . .
H28 H 1.3807 0.3130 0.2001 0.115 Uiso 1 1 calc R . .
C29 C 1.2755(12) 0.1794(13) 0.2484(10) 0.089(4) Uani 1 1 d . . .
H29 H 1.3191 0.1309 0.2463 0.107 Uiso 1 1 calc R . .
C30 C 1.1737(12) 0.1423(11) 0.2779(11) 0.087(4) Uani 1 1 d . . .
H30 H 1.1467 0.0679 0.2952 0.105 Uiso 1 1 calc R . .
C31 C 0.9532(16) 0.0479(15) 0.3649(13) 0.125(5) Uani 1 1 d . . .
H31A H 0.9011 0.0391 0.4051 0.150 Uiso 1 1 calc R . .
H31B H 1.0294 0.0307 0.4038 0.150 Uiso 1 1 calc R . .
C32 C 0.8660(16) -0.0346(16) 0.2488(14) 0.119(5) Uani 1 1 d . . .
C33 C 0.8924(17) -0.1292(18) 0.2352(15) 0.138(6) Uani 1 1 d . . .
H33 H 0.9671 -0.1336 0.2867 0.165 Uiso 1 1 calc R . .
C34 C 0.8100(19) -0.2236(17) 0.1442(16) 0.144(7) Uani 1 1 d . . .
H34 H 0.8288 -0.2899 0.1386 0.173 Uiso 1 1 calc R . .
C35 C 0.7047(19) -0.2160(19) 0.0666(16) 0.140(6) Uani 1 1 d . . .
H35 H 0.6533 -0.2741 0.0048 0.168 Uiso 1 1 calc R . .
C36 C 0.6764(19) -0.124(2) 0.0804(18) 0.149(7) Uani 1 1 d . . .
H36 H 0.6053 -0.1152 0.0278 0.178 Uiso 1 1 calc R . .
C37 C 0.751(2) -0.0428(18) 0.1707(17) 0.146(7) Uani 1 1 d . . .
H37 H 0.7210 0.0144 0.1812 0.175 Uiso 1 1 calc R . .

loop_
_atom_site_aniso_label
_atom_site_aniso_U_11
_atom_site_aniso_U_22
_atom_site_aniso_U_33
_atom_site_aniso_U_23
_atom_site_aniso_U_13
_atom_site_aniso_U_12
Ru1 0.0589(8) 0.0504(8) 0.0579(8) 0.0180(6) 0.0297(6) 0.0250(6)
Ru2 0.1293(13) 0.0502(9) 0.0586(9) 0.0193(6) 0.0446(8) 0.0415(8)
P1 0.214(5) 0.250(6) 0.285(7) 0.233(6) 0.219(6) 0.203(5)
O1 0.069(5) 0.049(5) 0.075(5) 0.020(4) 0.032(4) 0.023(4)
O2 0.067(4) 0.068(5) 0.055(5) 0.016(4) 0.027(4) 0.023(4)
O3 0.135(7) 0.059(5) 0.072(5) 0.022(4) 0.048(5) 0.047(5)
O4 0.146(8) 0.070(6) 0.071(6) 0.029(5) 0.057(5) 0.057(5)
O5 0.24(2) 0.167(16) 0.37(3) 0.060(17) 0.046(19) 0.027(14)
N1 0.070(6) 0.084(7) 0.096(7) 0.035(6) 0.048(6) 0.045(6)
N2 0.147(13) 0.128(12) 0.158(13) 0.078(10) 0.069(12) 0.070(11)
C1 0.063(7) 0.054(7) 0.055(7) 0.018(5) 0.026(6) 0.028(6)
C2 0.156(15) 0.074(9) 0.083(10) 0.042(8) 0.063(11) 0.059(11)
C3 0.141(13) 0.067(9) 0.125(12) 0.023(8) 0.033(10) 0.055(9)
C4 0.057(7) 0.058(8) 0.079(9) 0.006(7) 0.009(6) 0.019(6)
C5 0.094(9) 0.060(8) 0.083(10) -0.014(7) 0.023(7) 0.033(7)
C6 0.067(7) 0.068(8) 0.067(8) -0.007(7) 0.033(6) 0.014(6)
C7 0.115(11) 0.116(12) 0.079(10) 0.003(8) 0.051(8) 0.026(9)
C8 0.155(13) 0.050(8) 0.111(11) 0.017(7) 0.054(10) 0.044(8)
C9 0.104(9) 0.053(8) 0.086(10) 0.016(7) 0.049(8) 0.039(7)
C10 0.133(11) 0.072(9) 0.083(10) 0.015(7) 0.059(8) 0.055(8)
C11 0.085(8) 0.071(9) 0.058(8) 0.010(7) 0.028(6) 0.036(7)
C12 0.116(10) 0.093(10) 0.062(8) 0.007(7) 0.042(7) 0.041(8)
C13 0.095(10) 0.131(13) 0.088(11) 0.003(9) 0.052(9) 0.056(10)
C14 0.105(11) 0.166(16) 0.061(9) 0.004(10) 0.021(8) 0.083(12)
C15 0.120(14) 0.117(14) 0.128(16) -0.010(12) 0.033(12) 0.054(12)
C16 0.123(14) 0.138(17) 0.123(15) -0.027(12) 0.027(12) 0.048(13)
C17 0.119(13) 0.144(16) 0.116(15) -0.014(12) 0.018(11) 0.056(12)
C18 0.119(12) 0.096(11) 0.092(11) -0.018(9) 0.012(9) 0.064(10)
C19 0.135(11) 0.131(12) 0.129(12) 0.095(10) 0.105(10) 0.103(10)
C20 0.150(13) 0.162(14) 0.164(14) 0.126(12) 0.128(12) 0.120(12)
C21 0.098(10) 0.096(10) 0.140(13) 0.054(9) 0.082(9) 0.062(8)
C22 0.077(8) 0.089(9) 0.099(10) 0.021(8) 0.038(8) 0.043(7)
C23 0.081(8) 0.110(10) 0.078(8) 0.041(8) 0.039(7) 0.046(8)
C24 0.100(9) 0.092(9) 0.104(10) 0.046(8) 0.072(8) 0.053(8)
C25 0.096(9) 0.100(10) 0.095(9) 0.056(8) 0.069(8) 0.069(8)
C26 0.108(10) 0.087(10) 0.086(9) 0.045(7) 0.051(8) 0.059(8)
C27 0.079(9) 0.103(11) 0.083(9) 0.046(8) 0.034(8) 0.027(8)
C28 0.067(8) 0.134(14) 0.088(10) 0.028(9) 0.048(7) 0.028(9)
C29 0.083(9) 0.104(11) 0.096(10) 0.008(8) 0.046(8) 0.048(8)
C30 0.086(9) 0.088(9) 0.128(11) 0.040(8) 0.073(9) 0.048(8)
C31 0.105(11) 0.135(14) 0.128(14) 0.017(11) 0.044(10) 0.050(10)
C32 0.097(12) 0.125(14) 0.134(15) -0.006(11) 0.038(11) 0.057(11)
C33 0.108(13) 0.133(15) 0.140(16) -0.004(13) 0.025(11) 0.049(12)
C34 0.117(14) 0.132(16) 0.150(17) -0.012(13) 0.024(13) 0.054(12)
C35 0.112(14) 0.135(17) 0.141(17) -0.016(13) 0.028(13) 0.048(12)
C36 0.118(15) 0.137(17) 0.145(18) -0.003(14) 0.018(13) 0.046(14)
C37 0.116(15) 0.132(16) 0.147(17) -0.001(14) 0.022(13) 0.045(12)

loop_
_atom_type_symbol
_atom_type_description
_atom_type_scat_dispersion_real
_atom_type_scat_dispersion_imag
_atom_type_scat_source
C C 0.0033 0.0016 'International Tables Vol C Tables 4.2.6.8 and 6.1.1.4'
N N 0.0061 0.0033 'International Tables Vol C Tables 4.2.6.8 and 6.1.1.4'
O O 0.0106 0.0060 'International Tables Vol C Tables 4.2.6.8 and 6.1.1.4'
H H 0.0000 0.0000 'International Tables Vol C Tables 4.2.6.8 and 6.1.1.4'
P P 0.1023 0.0942 'International Tables Vol C Tables 4.2.6.8 and 6.1.1.4'
Ru Ru -1.2594 0.8363 'International Tables Vol C Tables 4.2.6.8 and 6.1.1.4'

loop_
_geom_angle_atom_site_label_1
_geom_angle_atom_site_label_2
_geom_angle_atom_site_label_3
_geom_angle
_geom_angle_site_symmetry_1
_geom_angle_site_symmetry_3
_geom_angle_publ_flag
O1 Ru1 O1 180.000(1) . 2_656 ?
O1 Ru1 O2 91.2(3) . . ?
O1 Ru1 O2 88.8(3) 2_656 . ?
O1 Ru1 O2 88.8(3) . 2_656 ?
O1 Ru1 O2 91.2(3) 2_656 2_656 ?
O2 Ru1 O2 180.000(1) . 2_656 ?
O1 Ru1 C1 88.8(3) . 2_656 ?
O1 Ru1 C1 91.2(3) 2_656 2_656 ?
O2 Ru1 C1 88.2(3) . 2_656 ?
O2 Ru1 C1 91.8(3) 2_656 2_656 ?
O1 Ru1 C1 91.2(3) . . ?
O1 Ru1 C1 88.8(3) 2_656 . ?
O2 Ru1 C1 91.8(3) . . ?
O2 Ru1 C1 88.2(3) 2_656 . ?
C1 Ru1 C1 180.0(6) 2_656 . ?
O3 Ru2 O3 180.0 . 2_565 ?
O3 Ru2 O4 91.9(3) . . ?
O3 Ru2 O4 88.1(3) 2_565 . ?
O3 Ru2 O4 88.1(3) . 2_565 ?
O3 Ru2 O4 91.9(3) 2_565 2_565 ?
O4 Ru2 O4 180.0(5) . 2_565 ?
O3 Ru2 C2 88.7(4) . . ?
O3 Ru2 C2 91.3(4) 2_565 . ?
O4 Ru2 C2 89.8(5) . . ?
O4 Ru2 C2 90.2(5) 2_565 . ?
O3 Ru2 C2 91.3(4) . 2_565 ?
O3 Ru2 C2 88.7(4) 2_565 2_565 ?
O4 Ru2 C2 90.2(5) . 2_565 ?
O4 Ru2 C2 89.8(5) 2_565 2_565 ?
C2 Ru2 C2 180.0(8) . 2_565 ?
C31 P1 C25 118.4(8) . . ?
C31 P1 C19 114.0(8) . . ?
C25 P1 C19 115.0(5) . . ?
C31 P1 C13 95.5(8) . . ?
C25 P1 C13 102.5(7) . . ?
C19 P1 C13 108.0(7) . . ?
C4 O1 Ru1 123.4(7) . . ?
C6 O2 Ru1 123.6(7) . . ?
C9 O3 Ru2 124.3(7) . . ?
C11 O4 Ru2 124.2(7) . . ?
H5A O5 H5A 0.0 . . ?
H5A O5 H5B 107.5 . . ?
H5A O5 H5B 107.5 . . ?
N1 C1 Ru1 178.8(10) . . ?
N2 C2 Ru2 178.1(17) . . ?
C4 C3 H3A 109.5 . . ?
C4 C3 H3B 109.5 . . ?
H3A C3 H3B 109.5 . . ?
C4 C3 H3C 109.5 . . ?
H3A C3 H3C 109.5 . . ?
H3B C3 H3C 109.5 . . ?
O1 C4 C5 126.4(11) . . ?
O1 C4 C3 113.3(12) . . ?
C5 C4 C3 120.3(13) . . ?
C4 C5 C6 127.2(11) . . ?
C4 C5 H5 116.4 . . ?
C6 C5 H5 116.4 . . ?
O2 C6 C5 124.5(11) . . ?
O2 C6 C7 113.4(11) . . ?
C5 C6 C7 122.1(12) . . ?
C6 C7 H7A 109.5 . . ?
C6 C7 H7B 109.5 . . ?
H7A C7 H7B 109.5 . . ?
C6 C7 H7C 109.5 . . ?
H7A C7 H7C 109.5 . . ?
H7B C7 H7C 109.5 . . ?
C9 C8 H8A 109.5 . . ?
C9 C8 H8B 109.5 . . ?
H8A C8 H8B 109.5 . . ?
C9 C8 H8C 109.5 . . ?
H8A C8 H8C 109.5 . . ?
H8B C8 H8C 109.5 . . ?
O3 C9 C10 125.1(10) . . ?
O3 C9 C8 114.0(11) . . ?
C10 C9 C8 120.9(11) . . ?
C9 C10 C11 128.0(11) . . ?
C9 C10 H10 116.0 . . ?
C11 C10 H10 116.0 . . ?
O4 C11 C10 125.2(11) . . ?
O4 C11 C12 115.2(10) . . ?
C10 C11 C12 119.5(11) . . ?
C11 C12 H12A 109.5 . . ?
C11 C12 H12B 109.5 . . ?
H12A C12 H12B 109.5 . . ?
C11 C12 H12C 109.5 . . ?
H12A C12 H12C 109.5 . . ?
H12B C12 H12C 109.5 . . ?
C18 C13 C14 119.3(14) . . ?
C18 C13 P1 125.7(11) . . ?
C14 C13 P1 112.1(11) . . ?
C15 C14 C13 121.0(14) . . ?
C15 C14 H14 119.5 . . ?
C13 C14 H14 119.5 . . ?
C14 C15 C16 122.7(17) . . ?
C14 C15 H15 118.6 . . ?
C16 C15 H15 118.6 . . ?
C15 C16 C17 117.7(16) . . ?
C15 C16 H16 121.1 . . ?
C17 C16 H16 121.1 . . ?
C18 C17 C16 115.9(16) . . ?
C18 C17 H17 122.0 . . ?
C16 C17 H17 122.0 . . ?
C13 C18 C17 121.2(14) . . ?
C13 C18 H18 119.4 . . ?
C17 C18 H18 119.4 . . ?
C24 C19 C20 118.5(11) . . ?
C24 C19 P1 123.7(9) . . ?
C20 C19 P1 117.2(9) . . ?
C21 C20 C19 121.4(12) . . ?
C21 C20 H20 119.3 . . ?
C19 C20 H20 119.3 . . ?
C20 C21 C22 119.3(11) . . ?
C20 C21 H21 120.3 . . ?
C22 C21 H21 120.3 . . ?
C23 C22 C21 121.6(12) . . ?
C23 C22 H22 119.2 . . ?
C21 C22 H22 119.2 . . ?
C22 C23 C24 118.7(11) . . ?
C22 C23 H23 120.7 . . ?
C24 C23 H23 120.7 . . ?
C19 C24 C23 120.5(10) . . ?
C19 C24 H24 119.8 . . ?
C23 C24 H24 119.8 . . ?
C26 C25 C30 119.7(10) . . ?
C26 C25 P1 121.1(9) . . ?
C30 C25 P1 118.5(9) . . ?
C25 C26 C27 120.7(12) . . ?
C25 C26 H26 119.7 . . ?
C27 C26 H26 119.7 . . ?
C28 C27 C26 119.7(12) . . ?
C28 C27 H27 120.1 . . ?
C26 C27 H27 120.1 . . ?
C27 C28 C29 120.7(11) . . ?
C27 C28 H28 119.6 . . ?
C29 C28 H28 119.6 . . ?
C30 C29 C28 119.5(12) . . ?
C30 C29 H29 120.3 . . ?
C28 C29 H29 120.3 . . ?
C29 C30 C25 119.7(12) . . ?
C29 C30 H30 120.2 . . ?
C25 C30 H30 120.2 . . ?
P1 C31 C32 101.1(12) . . ?
P1 C31 H31A 111.6 . . ?
C32 C31 H31A 111.6 . . ?
P1 C31 H31B 111.6 . . ?
C32 C31 H31B 111.6 . . ?
H31A C31 H31B 109.4 . . ?
C33 C32 C37 112.5(17) . . ?
C33 C32 C31 114.3(16) . . ?
C37 C32 C31 131.2(16) . . ?
C32 C33 C34 122.3(17) . . ?
C32 C33 H33 118.9 . . ?
C34 C33 H33 118.9 . . ?
C35 C34 C33 119.6(18) . . ?
C35 C34 H34 120.2 . . ?
C33 C34 H34 120.2 . . ?
C36 C35 C34 118.4(19) . . ?
C36 C35 H35 120.8 . . ?
C34 C35 H35 120.8 . . ?
C35 C36 C37 119(2) . . ?
C35 C36 H36 120.4 . . ?
C37 C36 H36 120.4 . . ?
C36 C37 C32 127(2) . . ?
C36 C37 H37 116.3 . . ?
C32 C37 H37 116.3 . . ?

loop_
_geom_bond_atom_site_label_1
_geom_bond_atom_site_label_2
_geom_bond_distance
_geom_bond_site_symmetry_2
_geom_bond_publ_flag
Ru1 O1 2.002(7) . ?
Ru1 O1 2.002(7) 2_656 ?
Ru1 O2 2.015(7) . ?
Ru1 O2 2.015(7) 2_656 ?
Ru1 C1 2.060(11) 2_656 ?
Ru1 C1 2.060(11) . ?
Ru2 O3 1.993(7) . ?
Ru2 O3 1.993(7) 2_565 ?
Ru2 O4 2.002(8) . ?
Ru2 O4 2.002(8) 2_565 ?
Ru2 C2 2.069(19) . ?
Ru2 C2 2.069(19) 2_565 ?
P1 C31 1.566(17) . ?
P1 C25 1.773(11) . ?
P1 C19 1.795(12) . ?
P1 C13 2.057(15) . ?
O1 C4 1.262(14) . ?
O2 C6 1.287(13) . ?
O3 C9 1.271(13) . ?
O4 C11 1.257(13) . ?
O5 H5A 0.9642 . ?
O5 H5A 0.9642 . ?
O5 H5B 0.9726 . ?
N1 C1 1.146(12) . ?
N2 C2 1.146(18) . ?
C3 C4 1.522(16) . ?
C3 H3A 0.9600 . ?
C3 H3B 0.9600 . ?
C3 H3C 0.9600 . ?
C4 C5 1.374(17) . ?
C5 C6 1.379(16) . ?
C5 H5 0.9300 . ?
C6 C7 1.484(16) . ?
C7 H7A 0.9600 . ?
C7 H7B 0.9600 . ?
C7 H7C 0.9600 . ?
C8 C9 1.513(15) . ?
C8 H8A 0.9600 . ?
C8 H8B 0.9600 . ?
C8 H8C 0.9600 . ?
C9 C10 1.366(16) . ?
C10 C11 1.381(16) . ?
C10 H10 0.9300 . ?
C11 C12 1.506(15) . ?
C12 H12A 0.9600 . ?
C12 H12B 0.9600 . ?
C12 H12C 0.9600 . ?
C13 C18 1.287(18) . ?
C13 C14 1.418(19) . ?
C14 C15 1.279(19) . ?
C14 H14 0.9300 . ?
C15 C16 1.33(2) . ?
C15 H15 0.9300 . ?
C16 C17 1.48(2) . ?
C16 H16 0.9300 . ?
C17 C18 1.38(2) . ?
C17 H17 0.9300 . ?
C18 H18 0.9300 . ?
C19 C24 1.378(16) . ?
C19 C20 1.385(16) . ?
C20 C21 1.358(17) . ?
C20 H20 0.9300 . ?
C21 C22 1.366(17) . ?
C21 H21 0.9300 . ?
C22 C23 1.365(16) . ?
C22 H22 0.9300 . ?
C23 C24 1.392(16) . ?
C23 H23 0.9300 . ?
C24 H24 0.9300 . ?
C25 C26 1.349(15) . ?
C25 C30 1.380(15) . ?
C26 C27 1.363(17) . ?
C26 H26 0.9300 . ?
C27 C28 1.350(18) . ?
C27 H27 0.9300 . ?
C28 C29 1.367(18) . ?
C28 H28 0.9300 . ?
C29 C30 1.365(16) . ?
C29 H29 0.9300 . ?
C30 H30 0.9300 . ?
C31 C32 1.60(2) . ?
C31 H31A 0.9700 . ?
C31 H31B 0.9700 . ?
C32 C33 1.34(2) . ?
C32 C37 1.35(2) . ?
C33 C34 1.43(2) . ?
C33 H33 0.9300 . ?
C34 C35 1.35(2) . ?
C34 H34 0.9300 . ?
C35 C36 1.33(2) . ?
C35 H35 0.9300 . ?
C36 C37 1.33(2) . ?
C36 H36 0.9300 . ?
C37 H37 0.9300 . ?
